data_7241145
loop_
_publ_author_name
'Li, Ting'
'Mao, Yumei'
'Qi, Yue'
'Zeng, Hongmei'
'Zou, Guohong'
'Lin, Zhien'

_publ_section_title
;
 Ionothermal synthesis of crystalline metal phosphites using
 multifunctional protic ionic liquids
;
_journal_name_full CrystEngComm
_journal_paper_doi 10.1039/D0CE01182G
_journal_year 2020
_chemical_formula_moiety 'F2 Fe2 H6 O8 P2, C4 H7 N2'
_chemical_formula_sum 'C4 H13 F2 Fe2 N2 O8 P2'
_chemical_formula_weight 428.80
_space_group_crystal_system monoclinic
_space_group_IT_number 11
_space_group_name_Hall '-P 2yb'
_space_group_name_H-M_alt 'P 1 21/m 1'
_atom_sites_solution_hydrogens mixed
_atom_sites_solution_primary dual
_audit_creation_date 2019-04-05
_audit_creation_method
;
Olex2 1.2
(compiled 2018.05.29 svn.r3508 for OlexSys, GUI svn.r5506)
;
_audit_update_record
;
2020-04-14 deposited with the CCDC.	2020-08-28 downloaded from the CCDC.
;
_cell_angle_alpha 90
_cell_angle_beta 109.713(4)
_cell_angle_gamma 90
_cell_formula_units_Z 2
_cell_length_a 5.06676(18)
_cell_length_b 18.5492(6)
_cell_length_c 7.3779(3)
_cell_measurement_reflns_used 2271
_cell_measurement_temperature 294.05(10)
_cell_measurement_theta_max 72.2620
_cell_measurement_theta_min 4.7700
_cell_volume 652.77(4)
_computing_cell_refinement
;
CrysAlisPro, Agilent Technologies,
Version 1.171.37.35 (release 13-08-2014 CrysAlis171 .NET)
(compiled Aug 13 2014,18:06:01)
;
_computing_data_collection
;
CrysAlisPro, Agilent Technologies,
Version 1.171.37.35 (release 13-08-2014 CrysAlis171 .NET)
(compiled Aug 13 2014,18:06:01)
;
_computing_data_reduction
;
CrysAlisPro, Agilent Technologies,
Version 1.171.37.35 (release 13-08-2014 CrysAlis171 .NET)
(compiled Aug 13 2014,18:06:01)
;
_computing_molecular_graphics 'Olex2 (Dolomanov et al., 2009)'
_computing_publication_material 'Olex2 (Dolomanov et al., 2009)'
_computing_structure_refinement 'ShelXL (Sheldrick, 2015)'
_computing_structure_solution 'ShelXT (Sheldrick, 2015)'
_diffrn_ambient_environment air
_diffrn_ambient_temperature 294.05(10)
_diffrn_detector 'CCD plate'
_diffrn_detector_area_resol_mean 15.9595
_diffrn_detector_type EosS2
_diffrn_measured_fraction_theta_full 1.000
_diffrn_measured_fraction_theta_max 1.000
_diffrn_measurement_details
;
#__ type_ start__ end____ width___ exp.time_
  1 omega    1.00   75.00   1.0000    1.4700
omega____ theta____ kappa____ phi______ frames
    -       36.5421  -99.0000  -90.0000 74

#__ type_ start__ end____ width___ exp.time_
  2 omega   20.00  104.00   1.0000    1.4700
omega____ theta____ kappa____ phi______ frames
    -       36.5421   57.0000  -60.0000 84

#__ type_ start__ end____ width___ exp.time_
  3 omega   23.00   90.00   1.0000    1.4700
omega____ theta____ kappa____ phi______ frames
    -       36.5421 -125.0000   60.0000 67

#__ type_ start__ end____ width___ exp.time_
  4 omega   23.00   90.00   1.0000    1.4700
omega____ theta____ kappa____ phi______ frames
    -       36.5421 -125.0000    0.0000 67

#__ type_ start__ end____ width___ exp.time_
  5 omega   90.00  175.00   1.0000    5.8900
omega____ theta____ kappa____ phi______ frames
    -      108.0000   61.0000  120.0000 85

#__ type_ start__ end____ width___ exp.time_
  6 omega   39.00  109.00   1.0000    5.8900
omega____ theta____ kappa____ phi______ frames
    -      108.0000  -94.0000  150.0000 70

#__ type_ start__ end____ width___ exp.time_
  7 omega   40.00   98.00   1.0000    5.8900
omega____ theta____ kappa____ phi______ frames
    -      108.0000  -45.0000 -180.0000 58

#__ type_ start__ end____ width___ exp.time_
  8 omega   39.00  109.00   1.0000    5.8900
omega____ theta____ kappa____ phi______ frames
    -      108.0000  -94.0000  -90.0000 70

#__ type_ start__ end____ width___ exp.time_
  9 omega   39.00  109.00   1.0000    5.8900
omega____ theta____ kappa____ phi______ frames
    -      108.0000  -94.0000   30.0000 70

#__ type_ start__ end____ width___ exp.time_
 10 omega   10.00   96.00   1.0000    1.4700
omega____ theta____ kappa____ phi______ frames
    -       36.5421   77.0000  120.0000 86

#__ type_ start__ end____ width___ exp.time_
 11 omega  -11.00   26.00   1.0000    1.4700
omega____ theta____ kappa____ phi______ frames
    -       36.6671  -57.0000 -180.0000 37

#__ type_ start__ end____ width___ exp.time_
 12 omega   38.00   85.00   1.0000    1.4700
omega____ theta____ kappa____ phi______ frames
    -       36.6671   57.0000   30.0000 47

#__ type_ start__ end____ width___ exp.time_
 13 omega   61.00   87.00   1.0000    5.8900
omega____ theta____ kappa____ phi______ frames
    -      108.0000  -45.0000   30.0000 26

#__ type_ start__ end____ width___ exp.time_
 14 omega   50.00   79.00   1.0000    5.8900
omega____ theta____ kappa____ phi______ frames
    -      108.0000  -30.0000  -60.0000 29

#__ type_ start__ end____ width___ exp.time_
 15 omega  123.00  164.00   1.0000    5.8900
omega____ theta____ kappa____ phi______ frames
    -      108.0000   61.0000    0.0000 41

#__ type_ start__ end____ width___ exp.time_
 16 omega  135.00  161.00   1.0000    5.8900
omega____ theta____ kappa____ phi______ frames
    -      108.0000   30.0000  150.0000 26

#__ type_ start__ end____ width___ exp.time_
 17 omega  -31.00   53.00   1.0000    1.4700
omega____ theta____ kappa____ phi______ frames
    -       36.6671  -57.0000  120.0000 84

#__ type_ start__ end____ width___ exp.time_
 18 omega   10.00  104.00   1.0000    1.4700
omega____ theta____ kappa____ phi______ frames
    -       36.6671   77.0000   30.0000 94

#__ type_ start__ end____ width___ exp.time_
 19 omega  -31.00   53.00   1.0000    1.4700
omega____ theta____ kappa____ phi______ frames
    -       36.6671  -57.0000   60.0000 84

#__ type_ start__ end____ width___ exp.time_
 20 omega  -32.00    6.00   1.0000    1.4700
omega____ theta____ kappa____ phi______ frames
    -       36.6671  -38.0000 -120.0000 38

#__ type_ start__ end____ width___ exp.time_
 21 omega   20.00  104.00   1.0000    1.4700
omega____ theta____ kappa____ phi______ frames
    -       36.6671   57.0000 -150.0000 84

#__ type_ start__ end____ width___ exp.time_
 22 omega   69.00   96.00   1.0000    1.4700
omega____ theta____ kappa____ phi______ frames
    -       36.6671   57.0000    0.0000 27

#__ type_ start__ end____ width___ exp.time_
 23 omega   42.00   98.00   1.0000    5.8900
omega____ theta____ kappa____ phi______ frames
    -      108.0000  -45.0000 -120.0000 56

#__ type_ start__ end____ width___ exp.time_
 24 omega   45.00   88.00   1.0000    5.8900
omega____ theta____ kappa____ phi______ frames
    -      108.0000  -45.0000    0.0000 43

#__ type_ start__ end____ width___ exp.time_
 25 omega   63.00   89.00   1.0000    5.8900
omega____ theta____ kappa____ phi______ frames
    -      108.0000  -30.0000   30.0000 26

#__ type_ start__ end____ width___ exp.time_
 26 omega  100.00  144.00   1.0000    5.8900
omega____ theta____ kappa____ phi______ frames
    -      108.0000  111.0000  -30.0000 44

#__ type_ start__ end____ width___ exp.time_
 27 omega  147.00  178.00   1.0000    5.8900
omega____ theta____ kappa____ phi______ frames
    -      108.0000  111.0000  -30.0000 31

#__ type_ start__ end____ width___ exp.time_
 28 omega   47.00   78.00   1.0000    5.8900
omega____ theta____ kappa____ phi______ frames
    -      108.0000  -30.0000   90.0000 31

#__ type_ start__ end____ width___ exp.time_
 29 omega   82.00  107.00   1.0000    5.8900
omega____ theta____ kappa____ phi______ frames
    -      108.0000  -94.0000  -60.0000 25

#__ type_ start__ end____ width___ exp.time_
 30 omega   80.00  142.00   1.0000    5.8900
omega____ theta____ kappa____ phi______ frames
    -      108.0000   15.0000   90.0000 62
;
_diffrn_measurement_device 'four-circle diffractometer'
_diffrn_measurement_device_type 'New Gemini, Dual, Cu at zero, EosS2'
_diffrn_measurement_method '\w scans'
_diffrn_orient_matrix_UB_11 0.2535103000
_diffrn_orient_matrix_UB_12 0.0462875000
_diffrn_orient_matrix_UB_13 0.1154220000
_diffrn_orient_matrix_UB_21 0.1790684000
_diffrn_orient_matrix_UB_22 -0.0686624000
_diffrn_orient_matrix_UB_23 0.0611480000
_diffrn_orient_matrix_UB_31 0.0894035000
_diffrn_orient_matrix_UB_32 0.0063565000
_diffrn_orient_matrix_UB_33 -0.1792840000
_diffrn_radiation_monochromator graphite
_diffrn_radiation_probe x-ray
_diffrn_radiation_type CuK\a
_diffrn_radiation_wavelength 1.54184
_diffrn_reflns_av_R_equivalents 0.0393
_diffrn_reflns_av_unetI/netI 0.0283
_diffrn_reflns_Laue_measured_fraction_full 1.000
_diffrn_reflns_Laue_measured_fraction_max 1.000
_diffrn_reflns_limit_h_max 6
_diffrn_reflns_limit_h_min -5
_diffrn_reflns_limit_k_max 22
_diffrn_reflns_limit_k_min -21
_diffrn_reflns_limit_l_max 5
_diffrn_reflns_limit_l_min -8
_diffrn_reflns_number 4763
_diffrn_reflns_point_group_measured_fraction_full 1.000
_diffrn_reflns_point_group_measured_fraction_max 1.000
_diffrn_reflns_theta_full 67.080
_diffrn_reflns_theta_max 67.080
_diffrn_reflns_theta_min 4.768
_diffrn_source 'Enhance (Cu) X-ray Source'
_exptl_absorpt_coefficient_mu 20.804
_exptl_absorpt_correction_T_max 0.216
_exptl_absorpt_correction_T_min 0.040
_exptl_absorpt_correction_type gaussian
_exptl_absorpt_process_details
;
CrysAlisPro, Agilent Technologies,
Version 1.171.37.35 (release 13-08-2014 CrysAlis171 .NET)
(compiled Aug 13 2014,18:06:01)
Numerical absorption correction based on gaussian integration over
			a multifaceted crystal model
Empirical absorption correction using spherical harmonics,
 implemented in SCALE3 ABSPACK scaling algorithm.
;
_exptl_crystal_colour 'dark red'
_exptl_crystal_colour_modifier dark
_exptl_crystal_colour_primary red
_exptl_crystal_density_diffrn 2.182
_exptl_crystal_description prism
_exptl_crystal_F_000 430
_exptl_crystal_size_max 0.4847
_exptl_crystal_size_mid 0.1715
_exptl_crystal_size_min 0.1204
_refine_diff_density_max 0.548
_refine_diff_density_min -1.228
_refine_diff_density_rms 0.182
_refine_ls_extinction_method none
_refine_ls_goodness_of_fit_ref 1.102
_refine_ls_hydrogen_treatment constr
_refine_ls_matrix_type full
_refine_ls_number_parameters 99
_refine_ls_number_reflns 1199
_refine_ls_number_restraints 0
_refine_ls_restrained_S_all 1.102
_refine_ls_R_factor_all 0.0474
_refine_ls_R_factor_gt 0.0441
_refine_ls_shift/su_max 0.001
_refine_ls_shift/su_mean 0.000
_refine_ls_structure_factor_coef Fsqd
_refine_ls_weighting_details 'w=1/[\s^2^(Fo^2^)+(0.0809P)^2^+0.4602P] where P=(Fo^2^+2Fc^2^)/3'
_refine_ls_weighting_scheme calc
_refine_ls_wR_factor_gt 0.1178
_refine_ls_wR_factor_ref 0.1204
_reflns_Friedel_coverage 0.000
_reflns_number_gt 1095
_reflns_number_total 1199
_reflns_threshold_expression 'I > 2\s(I)'
_cod_data_source_file d0ce01182g2.cif
_cod_data_source_block 1_CCDC1
_cod_database_code 7241145
_shelx_shelxl_version_number 2014/7
_chemical_oxdiff_formula 'C8 H26 F4 Fe4 N4 O16 P4'
_shelx_space_group_comment
;
The symmetry employed for this shelxl refinement is uniquely defined
by the following loop, which should always be used as a source of
symmetry information in preference to the above space-group names.
They are only intended as comments.
;
_reflns_odcompleteness_completeness 99.92
_reflns_odcompleteness_iscentric 1
_reflns_odcompleteness_theta 66.97
_olex2_refinement_description
;
1. Fixed Uiso
 At 1.2 times of:
  All C(H) groups, All N(H) groups
 At 1.5 times of:
  All C(H,H,H) groups, All O(H,H) groups, All P(H) groups
2. Others
 Fixed Sof: H3A(0.5) H3B(0.5) H3C(0.5)
3.a Riding coordinates:
 P1(H1)
3.b Rotating group:
 O4(H4A,H4B)
3.c Aromatic/amide H refined with riding coordinates:
 N1(H1A), C1(H1B)
3.d Idealised Me refined as rotating group:
 C3(H3A,H3B,H3C)
;
_olex2_submission_special_instructions 'No special instructions were received'

loop_
_space_group_symop_operation_xyz
'x, y, z'
'-x, y+1/2, -z'
'-x, -y, -z'
'x, -y-1/2, z'

loop_
_atom_site_label
_atom_site_type_symbol
_atom_site_fract_x
_atom_site_fract_y
_atom_site_fract_z
_atom_site_U_iso_or_equiv
_atom_site_adp_type
_atom_site_occupancy
_atom_site_site_symmetry_order
_atom_site_calc_flag
_atom_site_refinement_flags_posn
_atom_site_refinement_flags_adp
_atom_site_refinement_flags_occupancy
_atom_site_disorder_assembly
_atom_site_disorder_group
Fe1 Fe 0.0000 0.5000 0.5000 0.0153(3) Uani 1 2 d S T P . .
Fe2 Fe 1.0000 0.5000 1.0000 0.0178(3) Uani 1 2 d S T P . .
P1 P 0.57235(16) 0.59749(4) 0.65291(11) 0.0155(3) Uani 1 1 d . . . . .
H1 H 0.5770 0.6706 0.6288 0.023 Uiso 1 1 d R . . . .
F1 F -0.0520(5) 0.54014(12) 0.2478(3) 0.0253(5) Uani 1 1 d . . . . .
O1 O 0.2694(5) 0.57838(15) 0.6168(4) 0.0273(6) Uani 1 1 d . . . . .
O2 O 0.7518(6) 0.58347(14) 0.8594(4) 0.0277(6) Uani 1 1 d . . . . .
O3 O 0.6882(5) 0.56595(13) 0.5058(4) 0.0217(6) Uani 1 1 d . . . . .
O4 O 1.3613(5) 0.57417(14) 1.0793(4) 0.0280(6) Uani 1 1 d . . . . .
H4A H 1.4585 0.5692 1.0020 0.042 Uiso 1 1 d GR . . . .
H4B H 1.4819 0.5627 1.1919 0.042 Uiso 1 1 d GR . . . .
N1 N 0.0310(10) 0.6933(2) 0.1779(7) 0.0487(10) Uani 1 1 d . . . . .
H1A H 0.0536 0.6493 0.1501 0.058 Uiso 1 1 calc R . . . .
C1 C -0.0624(11) 0.7142(3) 0.3206(8) 0.0465(12) Uani 1 1 d . . . . .
H1B H -0.1164 0.6843 0.4030 0.056 Uiso 1 1 calc R . . . .
C2 C 0.0830(13) 0.7500 0.0866(10) 0.0365(13) Uani 1 2 d S T P . .
C3 C 0.1880(18) 0.7500 -0.0786(11) 0.0570(19) Uani 1 2 d S T P . .
H3A H 0.3754 0.7312 -0.0378 0.085 Uiso 0.5 1 calc GR . . A -1
H3B H 0.1880 0.7984 -0.1247 0.085 Uiso 0.5 1 calc GR . . A -1
H3C H 0.0685 0.7204 -0.1800 0.085 Uiso 0.5 1 calc GR . . A -1

loop_
_atom_site_aniso_label
_atom_site_aniso_U_11
_atom_site_aniso_U_22
_atom_site_aniso_U_33
_atom_site_aniso_U_23
_atom_site_aniso_U_13
_atom_site_aniso_U_12
Fe1 0.0099(4) 0.0220(5) 0.0143(5) -0.0002(3) 0.0045(3) -0.0005(2)
Fe2 0.0150(5) 0.0228(5) 0.0152(5) -0.0010(3) 0.0046(3) 0.0032(3)
P1 0.0114(4) 0.0173(4) 0.0172(5) 0.0002(3) 0.0040(3) -0.0003(3)
F1 0.0314(11) 0.0296(11) 0.0175(11) 0.0027(7) 0.0118(8) 0.0069(9)
O1 0.0158(13) 0.0319(14) 0.0372(15) -0.0124(11) 0.0130(11) -0.0069(10)
O2 0.0275(14) 0.0283(13) 0.0222(14) -0.0009(10) 0.0018(11) 0.0088(11)
O3 0.0144(11) 0.0274(12) 0.0236(13) 0.0021(10) 0.0067(10) 0.0046(9)
O4 0.0184(13) 0.0317(14) 0.0343(15) 0.0007(11) 0.0094(11) -0.0003(10)
N1 0.066(3) 0.0199(15) 0.066(3) -0.0055(17) 0.030(2) -0.0009(17)
C1 0.058(3) 0.033(2) 0.051(3) 0.007(2) 0.022(2) -0.005(2)
C2 0.033(3) 0.031(3) 0.043(4) 0.000 0.010(3) 0.000
C3 0.058(5) 0.065(5) 0.050(4) 0.000 0.021(4) 0.000

loop_
_atom_type_symbol
_atom_type_description
_atom_type_scat_dispersion_real
_atom_type_scat_dispersion_imag
_atom_type_scat_source
C C 0.0181 0.0091 'International Tables Vol C Tables 4.2.6.8 and 6.1.1.4'
H H 0.0000 0.0000 'International Tables Vol C Tables 4.2.6.8 and 6.1.1.4'
F F 0.0727 0.0534 'International Tables Vol C Tables 4.2.6.8 and 6.1.1.4'
Fe Fe -1.1336 3.1974 'International Tables Vol C Tables 4.2.6.8 and 6.1.1.4'
N N 0.0311 0.0180 'International Tables Vol C Tables 4.2.6.8 and 6.1.1.4'
O O 0.0492 0.0322 'International Tables Vol C Tables 4.2.6.8 and 6.1.1.4'
P P 0.2955 0.4335 'International Tables Vol C Tables 4.2.6.8 and 6.1.1.4'

loop_
_exptl_crystal_face_index_h
_exptl_crystal_face_index_k
_exptl_crystal_face_index_l
_exptl_crystal_face_perp_dist
_exptl_oxdiff_crystal_face_indexfrac_h
_exptl_oxdiff_crystal_face_indexfrac_k
_exptl_oxdiff_crystal_face_indexfrac_l
_exptl_oxdiff_crystal_face_x
_exptl_oxdiff_crystal_face_y
_exptl_oxdiff_crystal_face_z
2 -8 0 0.1043 2.0002 -8.0056 -0.0016 0.1363 0.9078 0.1282
-2 8 0 0.0478 -2.0001 8.0067 -0.4982 -0.1939 -0.9384 -0.0386
-1 -4 4 0.2600 -1.0010 -4.0103 4.4982 0.0798 0.3712 -0.9214
0 6 -4 0.1465 0.0008 6.0112 -3.9979 -0.1830 -0.6571 0.7550
3 1 0 0.0950 2.9997 0.9969 -0.0003 0.8066 0.4687 0.2746
-3 -1 0 0.0765 -2.9997 -0.9969 0.0003 -0.8066 -0.4687 -0.2746
0 0 -4 0.1709 0.0012 0.0099 -4.4987 -0.5185 -0.2755 0.8067
-1 0 5 0.2634 -1.0013 -0.0098 4.9987 0.3227 0.1270 -0.9858
2 8 0 0.0668 1.9995 8.0009 0.0010 0.8773 -0.1913 0.2294
-2 -8 -1 0.0899 -1.9994 -7.9998 -0.5008 -0.9350 0.1606 -0.1398
0 12 0 0.0363 -0.0005 12.0049 0.0019 0.5558 -0.8243 0.0759
0 -12 0 0.0841 0.0005 -12.0049 -0.0019 -0.5558 0.8243 -0.0759
0 -11 -2 0.1263 0.0009 -11.0012 -1.5013 -0.6823 0.6637 0.1993

loop_
_geom_angle_atom_site_label_1
_geom_angle_atom_site_label_2
_geom_angle_atom_site_label_3
_geom_angle
_geom_angle_site_symmetry_1
_geom_angle_site_symmetry_3
_geom_angle_publ_flag
F1 Fe1 F1 180.0 3_566 . ?
F1 Fe1 O1 89.21(11) . . ?
F1 Fe1 O1 90.79(11) 3_566 . ?
F1 Fe1 O1 90.79(11) . 3_566 ?
F1 Fe1 O1 89.22(11) 3_566 3_566 ?
F1 Fe1 O3 93.83(10) . 3_666 ?
F1 Fe1 O3 86.18(10) 3_566 3_666 ?
F1 Fe1 O3 93.82(10) 3_566 1_455 ?
F1 Fe1 O3 86.17(10) . 1_455 ?
O1 Fe1 O1 180.0 3_566 . ?
O1 Fe1 O3 88.58(10) . 1_455 ?
O1 Fe1 O3 91.42(11) 3_566 1_455 ?
O1 Fe1 O3 88.58(10) 3_566 3_666 ?
O1 Fe1 O3 91.42(11) . 3_666 ?
O3 Fe1 O3 180.00(14) 3_666 1_455 ?
F1 Fe2 F1 180.0 3_666 1_656 ?
F1 Fe2 O4 96.74(10) 1_656 3_767 ?
F1 Fe2 O4 83.26(10) 1_656 . ?
F1 Fe2 O4 83.26(10) 3_666 3_767 ?
F1 Fe2 O4 96.74(10) 3_666 . ?
O2 Fe2 F1 86.33(10) . 1_656 ?
O2 Fe2 F1 86.33(10) 3_767 3_666 ?
O2 Fe2 F1 93.67(10) 3_767 1_656 ?
O2 Fe2 F1 93.67(10) . 3_666 ?
O2 Fe2 O2 180.00(15) . 3_767 ?
O2 Fe2 O4 91.39(11) 3_767 . ?
O2 Fe2 O4 91.39(11) . 3_767 ?
O2 Fe2 O4 88.61(11) . . ?
O2 Fe2 O4 88.60(11) 3_767 3_767 ?
O4 Fe2 O4 180.0 . 3_767 ?
O1 P1 H1 105.7 . . ?
O1 P1 O2 111.58(17) . . ?
O1 P1 O3 113.57(14) . . ?
O2 P1 H1 105.7 . . ?
O2 P1 O3 114.17(15) . . ?
O3 P1 H1 105.2 . . ?
Fe1 F1 Fe2 133.85(11) . 1_454 ?
P1 O1 Fe1 139.43(17) . . ?
P1 O2 Fe2 134.47(16) . . ?
P1 O3 Fe1 138.39(15) . 1_655 ?
Fe2 O4 H4A 111.1 . . ?
Fe2 O4 H4B 110.6 . . ?
H4A O4 H4B 103.1 . . ?
C1 N1 H1A 124.7 . . ?
C2 N1 H1A 124.7 . . ?
C2 N1 C1 110.6(4) . . ?
N1 C1 H1B 126.7 . . ?
C1 C1 N1 106.7(3) 4_575 . ?
C1 C1 H1B 126.7 4_575 . ?
N1 C2 N1 105.3(6) 4_575 . ?
N1 C2 C3 127.3(3) 4_575 . ?
N1 C2 C3 127.3(3) . . ?
C2 C3 H3A 109.5 . . ?
C2 C3 H3B 109.5 . . ?
C2 C3 H3C 109.5 . . ?
H3A C3 H3B 109.5 . . ?
H3A C3 H3C 109.5 . . ?
H3B C3 H3C 109.5 . . ?

loop_
_geom_bond_atom_site_label_1
_geom_bond_atom_site_label_2
_geom_bond_distance
_geom_bond_site_symmetry_2
_geom_bond_publ_flag
Fe1 F1 1.9376(19) 3_566 ?
Fe1 F1 1.9376(19) . ?
Fe1 O1 1.981(3) . ?
Fe1 O1 1.981(3) 3_566 ?
Fe1 O3 2.010(2) 1_455 ?
Fe1 O3 2.010(2) 3_666 ?
Fe2 F1 2.0718(19) 3_666 ?
Fe2 F1 2.0718(19) 1_656 ?
Fe2 O2 2.043(3) . ?
Fe2 O2 2.043(3) 3_767 ?
Fe2 O4 2.205(3) 3_767 ?
Fe2 O4 2.205(3) . ?
P1 H1 1.3686 . ?
P1 O1 1.509(3) . ?
P1 O2 1.510(3) . ?
P1 O3 1.515(3) . ?
F1 Fe2 2.0718(19) 1_454 ?
O3 Fe1 2.010(2) 1_655 ?
O4 H4A 0.8754 . ?
O4 H4B 0.8748 . ?
N1 H1A 0.8600 . ?
N1 C1 1.348(7) . ?
N1 C2 1.322(6) . ?
C1 C1 1.329(10) 4_575 ?
C1 H1B 0.9300 . ?
C2 N1 1.322(6) 4_575 ?
C2 C3 1.485(10) . ?
C3 H3A 0.9600 . ?
C3 H3B 0.9600 . ?
C3 H3C 0.9600 . ?

loop_
_geom_hbond_atom_site_label_D
_geom_hbond_atom_site_label_H
_geom_hbond_atom_site_label_A
_geom_hbond_distance_DH
_geom_hbond_distance_HA
_geom_hbond_distance_DA
_geom_hbond_angle_DHA
_geom_hbond_site_symmetry_A
O4 H4A O2 0.88 2.11 2.957(4) 163.5 1_655
O4 H4B F1 0.87 2.29 2.879(3) 124.2 1_756
O4 H4B O3 0.87 2.20 3.025(4) 157.7 1_656
N1 H1A F1 0.86 2.27 2.944(4) 135.0 .
N1 H1A O2 0.86 2.49 3.072(5) 125.3 1_454
N1 H1A O4 0.86 2.28 3.006(5) 142.4 1_454
